data_4062132
_journal_name_full Organometallics
_journal_year 2003
_chemical_formula_moiety 'C19 H48 Cr N4 Si3'
_chemical_formula_sum 'C19 H48 Cr N4 Si3'
_chemical_formula_weight 468.88
_chemical_melting_point 406(1)
_space_group_IT_number 4
_symmetry_cell_setting monoclinic
_symmetry_space_group_name_Hall 'P 2yb'
_symmetry_space_group_name_H-M 'P 1 21 1'
_cell_angle_alpha 90.00
_cell_angle_beta 92.93(3)
_cell_angle_gamma 90.00
_cell_formula_units_Z 2
_cell_length_a 10.294(2)
_cell_length_b 12.522(9)
_cell_length_c 10.703(5)
_cell_measurement_temperature 180(2)
_cell_volume 1377.9(12)
_diffrn_ambient_temperature 180(2)
_exptl_crystal_density_diffrn 1.130
_cod_depositor_comments
;
The following automatic conversions were performed:
'_symmetry_cell_setting' value 'Monoclinic' changed to 'monoclinic'
according to '/home/saulius/struct/CIF-dictionaries/cif_core.dic'
dictionary named 'cif_core.dic' version 2.4.1 from 2010-06-29.

Automatic conversion script
Id: cif_fix_enum 1527 2010-12-29 10:47:43Z saulius 
;
_cod_original_sg_symbol_H-M 'P 21'
_cod_database_code 4062132

loop_
_symmetry_equiv_pos_as_xyz
'x, y, z'
'-x, y+1/2, -z'

loop_
_atom_site_label
_atom_site_type_symbol
_atom_site_fract_x
_atom_site_fract_y
_atom_site_fract_z
_atom_site_U_iso_or_equiv
_atom_site_adp_type
_atom_site_occupancy
_atom_site_symmetry_multiplicity
_atom_site_calc_flag
_atom_site_refinement_flags
_atom_site_disorder_assembly
_atom_site_disorder_group
C1 C 0.6071(3) 0.6357(3) 0.3170(3) 0.0311(8) Uani 1 1 d . . .
H1A H 0.5493 0.6660 0.3790 0.037 Uiso 1 1 calc R . .
H1B H 0.5525 0.6101 0.2443 0.037 Uiso 1 1 calc R . .
C2 C 0.7004(3) 0.7202(3) 0.2757(4) 0.0319(8) Uani 1 1 d . . .
H2A H 0.6523 0.7769 0.2282 0.038 Uiso 1 1 calc R . .
H2B H 0.7464 0.7533 0.3495 0.038 Uiso 1 1 calc R . .
C3 C 0.7932(4) 0.5535(3) 0.0160(3) 0.0366(9) Uani 1 1 d . . .
H3A H 0.7550 0.5414 -0.0696 0.044 Uiso 1 1 calc R . .
H3B H 0.8892 0.5520 0.0127 0.044 Uiso 1 1 calc R . .
C4 C 0.7498(4) 0.6608(3) 0.0642(4) 0.0382(9) Uani 1 1 d . . .
H4A H 0.7880 0.7193 0.0158 0.046 Uiso 1 1 calc R . .
H4B H 0.6539 0.6668 0.0557 0.046 Uiso 1 1 calc R . .
C5 C 0.9908(4) 0.6566(3) 0.3265(4) 0.0340(9) Uani 1 1 d . . .
H5A H 1.0833 0.6780 0.3368 0.041 Uiso 1 1 calc R . .
H5B H 0.9470 0.6769 0.4033 0.041 Uiso 1 1 calc R . .
C6 C 0.9267(4) 0.7125(3) 0.2146(4) 0.0372(9) Uani 1 1 d . . .
H6A H 0.9228 0.7904 0.2297 0.045 Uiso 1 1 calc R . .
H6B H 0.9768 0.6999 0.1394 0.045 Uiso 1 1 calc R . .
C7 C 0.8157(4) 0.3400(3) 0.3318(3) 0.0276(8) Uani 1 1 d . . .
H7A H 0.8727 0.3399 0.4091 0.033 Uiso 1 1 calc R . .
H7B H 0.7271 0.3220 0.3571 0.033 Uiso 1 1 calc R . .
C8 C 0.8603(4) 0.2471(3) 0.2511(4) 0.0320(9) Uani 1 1 d . . .
H8A H 0.8185 0.2542 0.1661 0.038 Uiso 1 1 calc R . .
H8B H 0.9555 0.2524 0.2435 0.038 Uiso 1 1 calc R . .
C9 C 0.8287(4) 0.1374(3) 0.3024(4) 0.0422(10) Uani 1 1 d . . .
H9A H 0.7357 0.1353 0.3216 0.051 Uiso 1 1 calc R . .
H9B H 0.8808 0.1258 0.3815 0.051 Uiso 1 1 calc R . .
C10 C 0.8561(5) 0.0474(4) 0.2118(5) 0.0581(13) Uani 1 1 d . . .
H10A H 0.8359 -0.0213 0.2501 0.070 Uiso 1 1 calc R . .
H10B H 0.9481 0.0489 0.1924 0.070 Uiso 1 1 calc R . .
H10C H 0.8019 0.0567 0.1346 0.070 Uiso 1 1 calc R . .
C11 C 0.5841(6) 0.6247(4) 0.6105(4) 0.0583(14) Uani 1 1 d . . .
H11A H 0.6261 0.6922 0.5893 0.070 Uiso 1 1 calc R . .
H11B H 0.5925 0.6136 0.7012 0.070 Uiso 1 1 calc R . .
H11C H 0.4918 0.6275 0.5833 0.070 Uiso 1 1 calc R . .
C12 C 0.8248(4) 0.4917(6) 0.6127(3) 0.0560(13) Uani 1 1 d . . .
H12A H 0.8885 0.5404 0.5786 0.067 Uiso 1 1 calc R . .
H12B H 0.8529 0.4178 0.6014 0.067 Uiso 1 1 calc R . .
H12C H 0.8177 0.5062 0.7021 0.067 Uiso 1 1 calc R . .
C13 C 0.5595(5) 0.3930(4) 0.5496(4) 0.0509(12) Uani 1 1 d . . .
H13A H 0.4784 0.4012 0.4985 0.061 Uiso 1 1 calc R . .
H13B H 0.5397 0.3859 0.6378 0.061 Uiso 1 1 calc R . .
H13C H 0.6054 0.3289 0.5230 0.061 Uiso 1 1 calc R . .
C21 C 0.4942(4) 0.4804(4) -0.0392(4) 0.0512(12) Uani 1 1 d . . .
H21A H 0.4553 0.5254 0.0239 0.061 Uiso 1 1 calc R . .
H21B H 0.4265 0.4363 -0.0811 0.061 Uiso 1 1 calc R . .
H21C H 0.5344 0.5258 -0.1011 0.061 Uiso 1 1 calc R . .
C22 C 0.5358(4) 0.3148(4) 0.1578(4) 0.0405(10) Uani 1 1 d . . .
H22A H 0.5907 0.2550 0.1873 0.049 Uiso 1 1 calc R . .
H22B H 0.4536 0.2872 0.1206 0.049 Uiso 1 1 calc R . .
H22C H 0.5181 0.3614 0.2285 0.049 Uiso 1 1 calc R . .
C23 C 0.6780(5) 0.2987(4) -0.0841(4) 0.0514(12) Uani 1 1 d . . .
H23A H 0.7364 0.2452 -0.0449 0.062 Uiso 1 1 calc R . .
H23B H 0.7244 0.3392 -0.1462 0.062 Uiso 1 1 calc R . .
H23C H 0.6028 0.2628 -0.1253 0.062 Uiso 1 1 calc R . .
C31 C 1.2699(4) 0.5544(4) 0.3187(5) 0.0490(11) Uani 1 1 d . . .
H31A H 1.2698 0.5911 0.3996 0.059 Uiso 1 1 calc R . .
H31B H 1.2677 0.6073 0.2512 0.059 Uiso 1 1 calc R . .
H31C H 1.3489 0.5111 0.3150 0.059 Uiso 1 1 calc R . .
C32 C 1.1315(5) 0.3999(4) 0.1441(4) 0.0541(12) Uani 1 1 d . . .
H32A H 1.1589 0.4522 0.0826 0.065 Uiso 1 1 calc R . .
H32B H 1.0455 0.3718 0.1178 0.065 Uiso 1 1 calc R . .
H32C H 1.1944 0.3411 0.1500 0.065 Uiso 1 1 calc R . .
C33 C 1.1427(4) 0.3659(4) 0.4289(4) 0.0441(10) Uani 1 1 d . . .
H33A H 1.1243 0.3999 0.5085 0.053 Uiso 1 1 calc R . .
H33B H 1.2321 0.3387 0.4332 0.053 Uiso 1 1 calc R . .
H33C H 1.0821 0.3066 0.4126 0.053 Uiso 1 1 calc R . .
Cr Cr 0.80852(5) 0.49614(4) 0.26738(4) 0.01971(13) Uani 1 1 d . . .
N1 N 0.6829(3) 0.5458(2) 0.3734(3) 0.0252(6) Uani 1 1 d . . .
N2 N 0.7500(3) 0.4688(2) 0.1007(2) 0.0271(7) Uani 1 1 d . . .
N3 N 0.9811(3) 0.5391(2) 0.3070(3) 0.0258(6) Uani 1 1 d . . .
N4 N 0.7943(3) 0.6682(2) 0.1961(3) 0.0286(7) Uani 1 1 d . . .
Si1 Si 0.66419(9) 0.51220(8) 0.52967(8) 0.0276(2) Uani 1 1 d . . .
Si2 Si 0.62114(11) 0.39202(9) 0.03844(9) 0.0315(2) Uani 1 1 d . . .
Si3 Si 1.12327(9) 0.46574(8) 0.30013(9) 0.0291(2) Uani 1 1 d . . .

loop_
_atom_site_aniso_label
_atom_site_aniso_U_11
_atom_site_aniso_U_22
_atom_site_aniso_U_33
_atom_site_aniso_U_23
_atom_site_aniso_U_13
_atom_site_aniso_U_12
C1 0.0248(18) 0.030(2) 0.038(2) -0.0011(16) 0.0017(15) 0.0059(16)
C2 0.0292(19) 0.0139(17) 0.052(2) 0.0020(16) -0.0021(17) 0.0038(15)
C3 0.044(2) 0.040(2) 0.0255(18) 0.0070(17) 0.0039(16) -0.0059(19)
C4 0.045(2) 0.031(2) 0.040(2) 0.0163(18) 0.0022(18) -0.0025(18)
C5 0.0250(18) 0.0207(19) 0.056(2) -0.0064(17) -0.0046(17) -0.0024(15)
C6 0.029(2) 0.0201(19) 0.063(3) 0.0057(18) 0.0062(18) -0.0056(16)
C7 0.0308(19) 0.0215(19) 0.0303(19) -0.0002(15) 0.0000(15) 0.0005(15)
C8 0.034(2) 0.0213(19) 0.041(2) -0.0062(16) 0.0039(17) 0.0000(16)
C9 0.043(2) 0.021(2) 0.063(3) 0.0000(19) -0.001(2) 0.0024(18)
C10 0.061(3) 0.027(2) 0.084(4) -0.013(2) -0.013(3) 0.008(2)
C11 0.083(4) 0.047(3) 0.049(3) -0.008(2) 0.032(2) 0.002(3)
C12 0.045(2) 0.096(4) 0.0262(18) 0.004(3) 0.0002(16) -0.003(3)
C13 0.062(3) 0.050(3) 0.041(2) 0.009(2) 0.009(2) -0.020(2)
C21 0.049(2) 0.054(3) 0.048(2) 0.001(2) -0.017(2) -0.002(2)
C22 0.030(2) 0.045(2) 0.045(2) 0.000(2) -0.0041(18) -0.011(2)
C23 0.064(3) 0.054(3) 0.036(2) -0.014(2) -0.005(2) -0.002(2)
C31 0.024(2) 0.042(3) 0.081(3) 0.006(2) 0.006(2) 0.0023(19)
C32 0.050(3) 0.060(3) 0.054(3) -0.012(2) 0.019(2) 0.011(2)
C33 0.031(2) 0.040(2) 0.061(3) 0.015(2) -0.0009(19) 0.0070(18)
Cr 0.0204(2) 0.0169(3) 0.0220(2) -0.0004(2) 0.00274(18) 0.0003(2)
N1 0.0206(14) 0.0218(15) 0.0335(15) -0.0010(13) 0.0034(12) 0.0029(12)
N2 0.0322(16) 0.0245(17) 0.0248(14) 0.0023(12) 0.0028(12) -0.0030(13)
N3 0.0240(14) 0.0199(14) 0.0334(15) -0.0005(12) 0.0012(12) 0.0002(12)
N4 0.0259(15) 0.0192(15) 0.0408(17) 0.0050(13) 0.0017(13) -0.0020(13)
Si1 0.0281(5) 0.0278(6) 0.0274(4) -0.0038(4) 0.0069(4) -0.0035(4)
Si2 0.0360(6) 0.0311(6) 0.0269(5) -0.0033(4) -0.0042(4) -0.0025(5)
Si3 0.0220(5) 0.0280(6) 0.0379(5) 0.0032(4) 0.0057(4) 0.0036(4)

loop_
_geom_bond_atom_site_label_1
_geom_bond_atom_site_label_2
_geom_bond_distance
_geom_bond_site_symmetry_2
_geom_bond_publ_flag
C1 N1 1.480(5) . ?
C1 C2 1.510(5) . ?
C2 N4 1.473(5) . ?
C3 N2 1.479(5) . ?
C3 C4 1.516(6) . ?
C4 N4 1.464(5) . ?
C5 N3 1.488(5) . ?
C5 C6 1.510(6) . ?
C6 N4 1.475(4) . ?
C7 C8 1.533(5) . ?
C7 Cr 2.074(4) . ?
C8 C9 1.520(5) . ?
C9 C10 1.522(6) . ?
C11 Si1 1.867(5) . ?
C12 Si1 1.854(4) . ?
C13 Si1 1.860(4) . ?
C21 Si2 1.874(4) . ?
C22 Si2 1.859(4) . ?
C23 Si2 1.872(4) . ?
C31 Si3 1.876(4) . ?
C32 Si3 1.868(5) . ?
C33 Si3 1.863(4) . ?
Cr N1 1.870(3) . ?
Cr N3 1.884(3) . ?
Cr N2 1.884(3) . ?
Cr N4 2.288(3) . ?
N1 Si1 1.745(3) . ?
N2 Si2 1.743(3) . ?
N3 Si3 1.733(3) . ?
